data_4126912
loop_
_publ_author_name
'Zhang, Guanyun'
'Li, Wenyun'
'Liu, Caiyun'
'Jia, Jiong'
'Tung, Chen-Ho'
'Wang, Yifeng'

_publ_section_title
;
 Titanium-Oxide Host Clusters with Exchangeable Guests.
;
_journal_name_full 'Journal of the American Chemical Society'
_journal_paper_doi 10.1021/jacs.7b10565
_journal_year 2017
_chemical_formula_moiety '0.5(C8 Cl10 Cs10 N4 O140 S12 Ti24), 5(Cl)'
_chemical_formula_sum 'C4 Cl10 Cs5 N2 O70 S6 Ti12'
_chemical_formula_weight 2982.27
_chemical_name_systematic
;
 ?
;
_space_group_crystal_system monoclinic
_space_group_IT_number 14
_space_group_name_Hall '-P 2yn'
_space_group_name_H-M_alt 'P 1 21/n 1'
_symmetry_space_group_name_Hall '-P 2yn'
_symmetry_space_group_name_H-M 'P 1 21/n 1'
_audit_creation_date 2017-07-21
_audit_creation_method
;
Olex2 1.2
(compiled 2016.11.30 svn.r3356 for OlexSys, GUI svn.r5269)
;
_cell_angle_alpha 90
_cell_angle_beta 93.97(3)
_cell_angle_gamma 90
_cell_formula_units_Z 2
_cell_length_a 14.37(2)
_cell_length_b 13.06(2)
_cell_length_c 24.57(3)
_cell_measurement_reflns_used 1274
_cell_measurement_temperature 173
_cell_measurement_theta_max 26.19
_cell_measurement_theta_min 2.75
_cell_volume 4600(11)
_computing_cell_refinement 'SAINT V8.30C (?, 2016)'
_computing_data_reduction 'SAINT V8.30C (?, 2016)'
_computing_molecular_graphics 'Olex2 (Dolomanov et al., 2009)'
_computing_publication_material 'Olex2 (Dolomanov et al., 2009)'
_computing_structure_refinement 'ShelXL (Sheldrick, 2015)'
_diffrn_ambient_temperature 173
_diffrn_measured_fraction_theta_full 0.948
_diffrn_measured_fraction_theta_max 0.948
_diffrn_measurement_device_type 'CCD area detector'
_diffrn_measurement_method 'phi and omega scans'
_diffrn_radiation_monochromator graphite
_diffrn_radiation_type MoK\a
_diffrn_radiation_wavelength 0.71073
_diffrn_reflns_av_R_equivalents 0.0480
_diffrn_reflns_av_unetI/netI 0.0998
_diffrn_reflns_Laue_measured_fraction_full 0.948
_diffrn_reflns_Laue_measured_fraction_max 0.948
_diffrn_reflns_limit_h_max 17
_diffrn_reflns_limit_h_min -17
_diffrn_reflns_limit_k_max 14
_diffrn_reflns_limit_k_min -12
_diffrn_reflns_limit_l_max 29
_diffrn_reflns_limit_l_min -30
_diffrn_reflns_number 21097
_diffrn_reflns_point_group_measured_fraction_full 0.948
_diffrn_reflns_point_group_measured_fraction_max 0.948
_diffrn_reflns_theta_full 26.000
_diffrn_reflns_theta_max 26.381
_diffrn_reflns_theta_min 1.595
_exptl_absorpt_coefficient_mu 3.459
_exptl_absorpt_correction_T_max 0.7456
_exptl_absorpt_correction_T_min 0.4897
_exptl_absorpt_correction_type multi-scan
_exptl_absorpt_process_details
'SADABS-2012/1 (Bruker,2012) was used for absorption correction. wR2(int) was 0.1434 before and 0.0480 after correction. The Ratio of minimum to maximum transmission is 0.6568. The \l/2 correction factor is 0.0015.'
_exptl_crystal_colour 'clear colourless'
_exptl_crystal_colour_lustre clear
_exptl_crystal_colour_primary colourless
_exptl_crystal_density_diffrn 2.153
_exptl_crystal_description block
_exptl_crystal_F_000 2806
_refine_diff_density_max 3.824
_refine_diff_density_min -5.231
_refine_diff_density_rms 0.372
_refine_ls_extinction_method none
_refine_ls_goodness_of_fit_ref 1.072
_refine_ls_hydrogen_treatment undef
_refine_ls_matrix_type full
_refine_ls_number_parameters 287
_refine_ls_number_reflns 7800
_refine_ls_number_restraints 5
_refine_ls_restrained_S_all 1.073
_refine_ls_R_factor_all 0.1639
_refine_ls_R_factor_gt 0.1199
_refine_ls_shift/su_max 0.000
_refine_ls_shift/su_mean 0.000
_refine_ls_structure_factor_coef Fsqd
_refine_ls_weighting_details 'w=1/[\s^2^(Fo^2^)+(0.1559P)^2^+270.1184P] where P=(Fo^2^+2Fc^2^)/3'
_refine_ls_weighting_scheme calc
_refine_ls_wR_factor_gt 0.3041
_refine_ls_wR_factor_ref 0.3328
_reflns_Friedel_coverage 0.000
_reflns_number_gt 5379
_reflns_number_total 7800
_reflns_threshold_expression 'I > 2\s(I)'
_cod_data_source_file ja7b10565_si_013.cif
_cod_data_source_block p21n
_cod_original_cell_volume 4600(12)
_cod_database_code 4126912
_shelxl_version_number 2013-4
_shelx_space_group_comment
;
The symmetry employed for this shelxl refinement is uniquely defined
by the following loop, which should always be used as a source of
symmetry information in preference to the above space-group names.
They are only intended as comments.
;
_olex2_refinement_description
;
1. Restrained distances
 S2-O23
 1.45 with sigma of 0.01
2. Uiso/Uaniso restraints and constraints
S2 \\sim O22 \\sim O23 \\sim O25 \\sim O24: within 1.7A with sigma of 0.001 and
sigma for terminal atoms of 0.002
3. Others
 Fixed Sof: Cl5(0.5) Cl6(0.5)
;
_olex2_submission_special_instructions 'No special instructions were received'

loop_
_space_group_symop_operation_xyz
'x, y, z'
'-x+1/2, y+1/2, -z+1/2'
'-x, -y, -z'
'x-1/2, -y-1/2, z-1/2'

loop_
_atom_site_label
_atom_site_type_symbol
_atom_site_fract_x
_atom_site_fract_y
_atom_site_fract_z
_atom_site_U_iso_or_equiv
_atom_site_adp_type
_atom_site_occupancy
_atom_site_site_symmetry_order
_atom_site_calc_flag
_atom_site_refinement_flags_posn
_atom_site_refinement_flags_adp
_atom_site_refinement_flags_occupancy
Cs1 Cs 0.5000 0.5000 0.5000 0.0144(4) Uani 1 2 d S T P
Cs2 Cs 0.55954(11) 0.81581(11) 0.47000(6) 0.0440(5) Uani 1 1 d . . .
Cs3 Cs 1.09643(16) 0.88861(18) 0.38867(10) 0.0758(7) Uani 1 1 d . . .
Ti1 Ti 0.29758(16) 0.3515(2) 0.39968(11) 0.0074(6) Uani 1 1 d . . .
Ti2 Ti 0.54569(17) 0.3041(2) 0.37514(12) 0.0086(6) Uani 1 1 d . . .
Ti3 Ti 0.57667(17) 0.5921(2) 0.35044(11) 0.0086(6) Uani 1 1 d . . .
Ti4 Ti 0.76206(17) 0.5918(2) 0.46233(11) 0.0076(6) Uani 1 1 d . . .
Ti5 Ti 1.27531(17) 0.6966(2) 0.51600(12) 0.0082(6) Uani 1 1 d . . .
Ti6 Ti 1.33380(16) 0.6386(2) 0.37396(11) 0.0073(6) Uani 1 1 d . . .
Cl1 Cl 0.3831(3) 0.9952(3) 0.4245(2) 0.0236(10) Uani 1 1 d . . .
Cl4 Cl 1.0602(8) 1.1266(10) 0.4668(6) 0.118(4) Uani 1 1 d . . .
Cl5 Cl 0.9271(13) 0.7293(16) 0.3349(8) 0.089(6) Uani 0.5 1 d . . .
S1 S 0.0764(2) 0.4280(3) 0.42996(16) 0.0105(8) Uiso 1 1 d . . .
S2 S 0.7761(5) 0.9745(6) 0.3574(3) 0.0594(15) Uiso 1 1 d D U .
S3 S 1.0956(2) 1.0661(3) 0.25233(16) 0.0093(7) Uiso 1 1 d . . .
O1 O -0.0209(7) 0.3827(9) 0.4187(5) 0.018(3) Uiso 1 1 d . . .
O2 O 0.0737(7) 0.5441(10) 0.4162(5) 0.017(2) Uiso 1 1 d . . .
O3 O 0.1459(7) 0.3715(9) 0.3948(4) 0.010(2) Uiso 1 1 d . . .
O4 O 0.2446(8) 0.1882(10) 0.3969(6) 0.025(3) Uiso 1 1 d . . .
O5 O 0.2626(7) 0.3344(10) 0.3099(5) 0.018(3) Uiso 1 1 d . . .
O6 O 0.2978(7) 0.3567(9) 0.4764(5) 0.014(2) Uiso 1 1 d . . .
O7 O 0.3211(7) 0.4955(9) 0.3875(5) 0.015(2) Uiso 1 1 d . . .
O8 O 0.4189(7) 0.2955(8) 0.3949(4) 0.010(2) Uiso 1 1 d . . .
O9 O 0.5426(8) 0.1293(10) 0.3661(5) 0.022(3) Uiso 1 1 d . . .
O10 O 0.4982(8) 0.2885(10) 0.2876(5) 0.019(3) Uiso 1 1 d . . .
O11 O 0.6046(7) 0.2894(9) 0.4467(5) 0.014(2) Uiso 1 1 d . . .
O12 O 0.5548(7) 0.4479(9) 0.3660(5) 0.015(2) Uiso 1 1 d . . .
O13 O 0.4680(7) 0.6461(9) 0.3805(5) 0.013(2) Uiso 1 1 d . . .
O14 O 0.5070(7) 0.5840(9) 0.2692(5) 0.014(2) Uiso 1 1 d . . .
O15 O 0.7404(7) 0.4485(9) 0.4713(5) 0.015(2) Uiso 1 1 d . . .
O16 O 0.6957(9) 0.5482(11) 0.3025(6) 0.026(3) Uiso 1 1 d . . .
O17 O 0.6630(7) 0.6254(9) 0.4087(5) 0.013(2) Uiso 1 1 d . . .
O18 O 0.6038(8) 0.7545(10) 0.3194(6) 0.025(3) Uiso 1 1 d . . .
O19 O 0.8526(7) 0.5537(9) 0.3944(5) 0.017(2) Uiso 1 1 d . . .
O20 O 0.8938(7) 0.5890(9) 0.5092(5) 0.014(2) Uiso 1 1 d . . .
O21 O 0.8155(9) 0.7524(11) 0.4470(6) 0.028(3) Uiso 1 1 d . . .
O22 O 0.7024(13) 0.9723(15) 0.3963(8) 0.0584(18) Uiso 1 1 d . U .
O23 O 0.7709(13) 0.8629(9) 0.3490(8) 0.061(2) Uiso 1 1 d D U .
O24 O 0.7526(13) 1.0302(16) 0.3057(9) 0.063(2) Uiso 1 1 d . U .
O25 O 0.8749(13) 1.0021(15) 0.3831(8) 0.0603(18) Uiso 1 1 d . U .
O26 O 1.1087(7) 1.1139(9) 0.3090(5) 0.017(2) Uiso 1 1 d . . .
O27 O 1.1176(8) 0.9489(10) 0.2543(5) 0.019(3) Uiso 1 1 d . . .
O28 O 1.1215(8) 0.7037(9) 0.4888(5) 0.018(3) Uiso 1 1 d . . .
O29 O 1.2574(8) 0.8706(10) 0.5073(5) 0.019(3) Uiso 1 1 d . . .
O30 O 1.1829(7) 0.6502(9) 0.3463(5) 0.014(2) Uiso 1 1 d . . .
O31 O 1.3254(8) 0.8053(10) 0.3434(5) 0.020(3) Uiso 1 1 d . . .
O32 O 1.3390(7) 0.6191(9) 0.2864(5) 0.015(2) Uiso 1 1 d . . .
O33 O 1.3090(7) 0.6956(9) 0.4437(5) 0.014(2) Uiso 1 1 d . . .
O34 O 1.2076(7) 0.7392(9) 0.5903(5) 0.014(2) Uiso 1 1 d . . .
O35 O 1.3200(8) 0.7213(10) 0.6617(5) 0.024(3) Uiso 1 1 d . . .
N1 N 1.0668(10) 0.7902(12) 0.6556(7) 0.022(3) Uiso 1 1 d . . .
C1 C 1.2324(10) 0.7353(12) 0.6438(6) 0.010(3) Uiso 1 1 d . . .
C2 C 1.1587(13) 0.7452(17) 0.6834(9) 0.030(4) Uiso 1 1 d . . .
Cl3 Cl 0.5521(3) 0.1170(4) 0.7526(2) 0.0287(11) Uani 1 1 d . . .
Cl2 Cl 0.6372(10) 0.8772(12) 0.7298(6) 0.138(5) Uiso 1 1 d . . .
Cl6 Cl 0.9034(18) 0.569(2) 0.2623(11) 0.120(8) Uiso 0.5 1 d . . .

loop_
_atom_site_aniso_label
_atom_site_aniso_U_11
_atom_site_aniso_U_22
_atom_site_aniso_U_33
_atom_site_aniso_U_23
_atom_site_aniso_U_13
_atom_site_aniso_U_12
Cs1 0.0124(6) 0.0194(9) 0.0114(8) -0.0012(6) 0.0011(5) 0.0007(5)
Cs2 0.0597(9) 0.0287(9) 0.0398(9) -0.0136(6) -0.0232(7) 0.0223(7)
Cs3 0.0907(15) 0.0690(15) 0.0664(15) 0.0117(11) -0.0034(11) 0.0082(11)
Ti1 0.0055(11) 0.0081(16) 0.0087(14) 0.0005(10) -0.0003(9) -0.0002(10)
Ti2 0.0083(11) 0.0101(17) 0.0072(15) 0.0000(11) -0.0001(10) 0.0005(10)
Ti3 0.0071(11) 0.0121(16) 0.0065(14) 0.0026(11) -0.0006(10) -0.0013(10)
Ti4 0.0065(11) 0.0101(16) 0.0060(14) 0.0028(11) -0.0011(9) -0.0015(10)
Ti5 0.0074(11) 0.0095(16) 0.0075(14) 0.0008(11) -0.0003(10) 0.0014(10)
Ti6 0.0068(11) 0.0112(16) 0.0039(14) 0.0009(10) -0.0007(9) 0.0010(10)
Cl1 0.029(2) 0.015(3) 0.027(3) 0.0003(18) 0.0012(18) 0.0004(18)
Cl4 0.101(7) 0.107(9) 0.144(11) -0.032(8) -0.010(7) -0.010(7)
Cl5 0.090(12) 0.097(15) 0.086(14) 0.008(11) 0.041(10) 0.002(10)
Cl3 0.029(2) 0.034(3) 0.023(3) 0.006(2) -0.0015(18) 0.000(2)

loop_
_atom_type_symbol
_atom_type_description
_atom_type_scat_dispersion_real
_atom_type_scat_dispersion_imag
_atom_type_scat_source
C C 0.0033 0.0016 'International Tables Vol C Tables 4.2.6.8 and 6.1.1.4'
Cl Cl 0.1484 0.1585 'International Tables Vol C Tables 4.2.6.8 and 6.1.1.4'
Cs Cs -0.3680 2.1192 'International Tables Vol C Tables 4.2.6.8 and 6.1.1.4'
N N 0.0061 0.0033 'International Tables Vol C Tables 4.2.6.8 and 6.1.1.4'
O O 0.0106 0.0060 'International Tables Vol C Tables 4.2.6.8 and 6.1.1.4'
S S 0.1246 0.1234 'International Tables Vol C Tables 4.2.6.8 and 6.1.1.4'
Ti Ti 0.2776 0.4457 'International Tables Vol C Tables 4.2.6.8 and 6.1.1.4'

loop_
_geom_angle_atom_site_label_1
_geom_angle_atom_site_label_2
_geom_angle_atom_site_label_3
_geom_angle
_geom_angle_site_symmetry_1
_geom_angle_site_symmetry_3
O6 Cs1 O6 180.0 3_666 .
O6 Cs1 O7 47.6(3) . .
O6 Cs1 O7 132.4(3) . 3_666
O6 Cs1 O7 132.4(3) 3_666 .
O6 Cs1 O7 47.6(3) 3_666 3_666
O6 Cs1 O12 91.2(3) 3_666 .
O6 Cs1 O12 91.2(3) . 3_666
O6 Cs1 O12 88.8(3) 3_666 3_666
O6 Cs1 O12 88.8(3) . .
O6 Cs1 O13 95.4(3) 3_666 3_666
O6 Cs1 O13 95.4(3) . .
O6 Cs1 O13 84.6(3) . 3_666
O6 Cs1 O13 84.6(3) 3_666 .
O6 Cs1 O15 48.4(3) 3_666 .
O6 Cs1 O15 131.6(3) 3_666 3_666
O6 Cs1 O15 131.6(3) . .
O6 Cs1 O15 48.4(3) . 3_666
O7 Cs1 O7 180.0 . 3_666
O11 Cs1 O6 83.6(3) . .
O11 Cs1 O6 83.6(3) 3_666 3_666
O11 Cs1 O6 96.4(3) . 3_666
O11 Cs1 O6 96.4(3) 3_666 .
O11 Cs1 O7 90.2(3) 3_666 3_666
O11 Cs1 O7 90.2(3) . .
O11 Cs1 O7 89.8(3) 3_666 .
O11 Cs1 O7 89.8(3) . 3_666
O11 Cs1 O11 180.0 3_666 .
O11 Cs1 O12 49.8(3) 3_666 3_666
O11 Cs1 O12 130.2(3) . 3_666
O11 Cs1 O12 49.8(3) . .
O11 Cs1 O12 130.2(3) 3_666 .
O11 Cs1 O13 98.7(3) 3_666 3_666
O11 Cs1 O13 81.3(3) 3_666 .
O11 Cs1 O13 98.7(3) . .
O11 Cs1 O13 81.3(3) . 3_666
O11 Cs1 O15 132.0(3) 3_666 .
O11 Cs1 O15 48.0(3) 3_666 3_666
O11 Cs1 O15 132.0(3) . 3_666
O11 Cs1 O15 48.0(3) . .
O12 Cs1 O7 58.5(3) 3_666 3_666
O12 Cs1 O7 121.5(3) . 3_666
O12 Cs1 O7 58.5(3) . .
O12 Cs1 O7 121.5(3) 3_666 .
O12 Cs1 O12 180.0 . 3_666
O12 Cs1 O15 119.8(3) 3_666 .
O12 Cs1 O15 60.2(3) 3_666 3_666
O12 Cs1 O15 119.8(3) . 3_666
O12 Cs1 O15 60.2(3) . .
O13 Cs1 O7 132.2(3) 3_666 .
O13 Cs1 O7 47.8(3) . .
O13 Cs1 O7 132.2(3) . 3_666
O13 Cs1 O7 47.8(3) 3_666 3_666
O13 Cs1 O12 131.0(3) . 3_666
O13 Cs1 O12 49.0(3) 3_666 3_666
O13 Cs1 O12 49.0(3) . .
O13 Cs1 O12 131.0(3) 3_666 .
O13 Cs1 O13 180.0 3_666 .
O13 Cs1 O15 89.5(3) . 3_666
O13 Cs1 O15 89.5(3) 3_666 .
O13 Cs1 O15 90.5(3) . .
O13 Cs1 O15 90.5(3) 3_666 3_666
O15 Cs1 O7 61.3(3) 3_666 .
O15 Cs1 O7 118.7(3) . .
O15 Cs1 O7 61.3(3) . 3_666
O15 Cs1 O7 118.7(3) 3_666 3_666
O15 Cs1 O15 180.0(4) . 3_666
Ti1 Cs2 Cs1 58.10(6) 3_666 .
Ti3 Cs2 Cs1 57.89(9) . .
Ti3 Cs2 Ti1 96.95(12) . 3_666
Ti4 Cs2 Cs1 58.51(9) . .
Ti4 Cs2 Ti1 51.04(8) . 3_666
Ti4 Cs2 Ti3 52.84(8) . .
Cl1 Cs2 Cs1 122.58(11) . .
Cl1 Cs2 Cs1 124.70(12) 3_676 .
Cl1 Cs2 Ti1 149.46(10) . 3_666
Cl1 Cs2 Ti1 74.91(14) 3_676 3_666
Cl1 Cs2 Ti3 163.51(9) 3_676 .
Cl1 Cs2 Ti3 108.35(12) . .
Cl1 Cs2 Ti4 112.76(11) 3_676 .
Cl1 Cs2 Ti4 159.19(10) . .
Cl1 Cs2 Cl1 84.19(15) . 3_676
Cl1 Cs2 O8 124.32(18) . 3_666
O6 Cs2 Cs1 52.7(2) 3_666 .
O6 Cs2 Ti1 24.5(2) 3_666 3_666
O6 Cs2 Ti3 74.6(2) 3_666 .
O6 Cs2 Ti4 26.6(2) 3_666 .
O6 Cs2 Cl1 94.3(2) 3_666 3_676
O6 Cs2 Cl1 172.5(2) 3_666 .
O6 Cs2 O8 48.7(3) 3_666 3_666
O6 Cs2 O11 85.6(3) 3_666 3_666
O6 Cs2 O13 90.9(3) 3_666 .
O6 Cs2 O17 51.4(3) 3_666 .
O6 Cs2 O22 103.8(4) 3_666 .
O8 Cs2 Cs1 57.37(18) 3_666 .
O8 Cs2 Ti1 26.18(16) 3_666 3_666
O8 Cs2 Ti3 111.1(2) 3_666 .
O8 Cs2 Ti4 75.05(18) 3_666 .
O8 Cs2 Cl1 67.5(2) 3_666 3_676
O11 Cs2 Cs1 51.14(19) 3_666 .
O11 Cs2 Ti1 70.8(2) 3_666 3_666
O11 Cs2 Ti3 102.2(2) 3_666 .
O11 Cs2 Ti4 104.7(2) 3_666 .
O11 Cs2 Cl1 87.0(2) 3_666 .
O11 Cs2 Cl1 88.8(2) 3_666 3_676
O11 Cs2 O8 47.6(2) 3_666 3_666
O13 Cs2 Cs1 53.0(2) . .
O13 Cs2 Ti1 107.5(2) . 3_666
O13 Cs2 Ti3 26.67(18) . .
O13 Cs2 Ti4 75.3(2) . .
O13 Cs2 Cl1 169.65(19) . 3_676
O13 Cs2 Cl1 89.5(2) . .
O13 Cs2 O8 110.1(3) . 3_666
O13 Cs2 O11 82.7(3) . 3_666
O13 Cs2 O22 105.5(4) . .
O17 Cs2 Cs1 57.1(2) . .
O17 Cs2 Ti1 75.5(2) . 3_666
O17 Cs2 Ti3 26.1(2) . .
O17 Cs2 Ti4 27.1(2) . .
O17 Cs2 Cl1 138.4(2) . 3_676
O17 Cs2 Cl1 132.9(2) . .
O17 Cs2 O8 95.9(3) . 3_666
O17 Cs2 O11 108.2(3) . 3_666
O17 Cs2 O13 50.9(3) . .
O17 Cs2 O22 84.5(4) . .
O22 Cs2 Cs1 141.6(3) . .
O22 Cs2 Ti1 114.7(3) . 3_666
O22 Cs2 Ti3 88.8(3) . .
O22 Cs2 Ti4 87.1(3) . .
O22 Cs2 Cl1 81.9(4) . 3_676
O22 Cs2 Cl1 83.4(3) . .
O22 Cs2 O8 134.1(4) . 3_666
O22 Cs2 O11 167.2(4) . 3_666
Cl4 Cs3 S3 87.5(3) . .
Cl4 Cs3 O31 124.1(3) . .
Cl5 Cs3 Cl4 126.3(4) . .
Cl5 Cs3 S3 93.9(4) . .
Cl5 Cs3 O25 67.6(5) . .
Cl5 Cs3 O26 110.8(4) . .
Cl5 Cs3 O27 82.8(4) . .
Cl5 Cs3 O28 83.4(4) . .
Cl5 Cs3 O29 132.6(4) . .
Cl5 Cs3 O30 66.6(4) . .
Cl5 Cs3 O31 109.3(4) . .
O25 Cs3 Cl4 60.4(4) . .
O25 Cs3 S3 77.1(3) . .
O25 Cs3 O26 73.0(4) . .
O25 Cs3 O29 126.2(4) . .
O25 Cs3 O30 134.2(4) . .
O25 Cs3 O31 159.1(4) . .
O26 Cs3 Cl4 66.7(3) . .
O26 Cs3 S3 21.7(2) . .
O26 Cs3 O29 116.6(3) . .
O26 Cs3 O31 89.9(3) . .
O27 Cs3 Cl4 109.3(3) . .
O27 Cs3 S3 22.0(2) . .
O27 Cs3 O25 90.3(4) . .
O27 Cs3 O26 42.8(3) . .
O27 Cs3 O28 146.7(3) . .
O27 Cs3 O29 134.4(3) . .
O27 Cs3 O30 82.1(3) . .
O27 Cs3 O31 68.8(3) . .
O28 Cs3 Cl4 103.2(3) . .
O28 Cs3 S3 168.4(2) . .
O28 Cs3 O25 111.9(4) . .
O28 Cs3 O26 165.6(3) . .
O28 Cs3 O29 49.3(3) . .
O28 Cs3 O30 64.7(3) . .
O28 Cs3 O31 87.6(3) . .
O29 Cs3 Cl4 75.0(3) . .
O29 Cs3 S3 131.9(2) . .
O29 Cs3 O31 71.9(3) . .
O30 Cs3 Cl4 162.8(3) . .
O30 Cs3 S3 103.9(2) . .
O30 Cs3 O26 122.4(3) . .
O30 Cs3 O29 87.8(3) . .
O30 Cs3 O31 46.8(3) . .
O31 Cs3 S3 82.7(2) . .
Cs1 Ti1 Cs2 61.00(10) . 3_666
O3 Ti1 Cs1 129.0(3) . .
O3 Ti1 Cs2 121.7(3) . 3_666
O3 Ti1 O4 77.2(4) . .
O3 Ti1 O5 78.7(4) . .
O4 Ti1 Cs1 132.6(3) . .
O4 Ti1 Cs2 71.7(4) . 3_666
O5 Ti1 Cs1 136.9(3) . .
O5 Ti1 Cs2 138.5(3) . 3_666
O5 Ti1 O4 79.9(5) . .
O6 Ti1 Cs1 55.8(3) . .
O6 Ti1 Cs2 45.9(3) . 3_666
O6 Ti1 O3 89.0(4) . .
O6 Ti1 O4 92.4(5) . .
O6 Ti1 O5 166.6(4) . .
O6 Ti1 O7 97.5(5) . .
O6 Ti1 O8 97.9(5) . .
O7 Ti1 Cs1 61.1(3) . .
O7 Ti1 Cs2 122.1(4) . 3_666
O7 Ti1 O3 93.4(4) . .
O7 Ti1 O4 166.3(5) . .
O7 Ti1 O5 88.6(5) . .
O8 Ti1 Cs1 67.0(3) . .
O8 Ti1 Cs2 57.0(3) . 3_666
O8 Ti1 O3 162.9(5) . .
O8 Ti1 O4 86.8(5) . .
O8 Ti1 O5 92.6(4) . .
O8 Ti1 O7 101.1(5) . .
Cs1 Ti2 Cs2 59.91(10) . 3_666
O8 Ti2 Cs1 69.0(3) . .
O8 Ti2 Cs2 51.8(3) . 3_666
O8 Ti2 O9 87.4(4) . .
O8 Ti2 O10 90.4(4) . .
O8 Ti2 O35 164.6(5) . 3_766
O9 Ti2 Cs1 133.9(3) . .
O9 Ti2 Cs2 74.3(3) . 3_666
O10 Ti2 Cs1 136.9(3) . .
O10 Ti2 Cs2 133.8(3) . 3_666
O10 Ti2 O9 79.2(5) . .
O11 Ti2 Cs1 56.9(4) . .
O11 Ti2 Cs2 48.4(3) . 3_666
O11 Ti2 O8 97.4(5) . .
O11 Ti2 O9 89.7(5) . .
O11 Ti2 O10 166.1(5) . .
O11 Ti2 O35 91.0(5) . 3_766
O12 Ti2 Cs1 59.0(4) . .
O12 Ti2 Cs2 118.5(4) . 3_666
O12 Ti2 O8 99.3(5) . .
O12 Ti2 O9 167.1(5) . .
O12 Ti2 O10 89.7(5) . .
O12 Ti2 O11 100.3(5) . .
O12 Ti2 O35 91.7(5) . 3_766
O35 Ti2 Cs1 126.2(4) 3_766 .
O35 Ti2 Cs2 130.6(4) 3_766 3_666
O35 Ti2 O9 79.8(5) 3_766 .
O35 Ti2 O10 79.0(5) 3_766 .
Cs1 Ti3 Cs2 62.58(10) . .
O12 Ti3 Cs1 58.9(3) . .
O12 Ti3 Cs2 121.4(4) . .
O12 Ti3 O14 93.6(5) . .
O12 Ti3 O16 89.7(5) . .
O12 Ti3 O18 171.7(5) . .
O13 Ti3 Cs1 58.8(4) . .
O13 Ti3 Cs2 51.5(3) . .
O13 Ti3 O12 97.6(5) . .
O13 Ti3 O14 92.1(5) . .
O13 Ti3 O16 169.4(5) . .
O13 Ti3 O18 87.2(5) . .
O14 Ti3 Cs1 132.5(3) . .
O14 Ti3 Cs2 129.5(3) . .
O14 Ti3 O16 79.8(5) . .
O14 Ti3 O18 79.5(5) . .
O16 Ti3 Cs1 131.8(4) . .
O16 Ti3 Cs2 129.9(4) . .
O16 Ti3 O18 84.7(5) . .
O17 Ti3 Cs1 65.7(4) . .
O17 Ti3 Cs2 50.8(4) . .
O17 Ti3 O12 100.4(5) . .
O17 Ti3 O13 97.7(5) . .
O17 Ti3 O14 161.6(5) . .
O17 Ti3 O16 88.4(5) . .
O17 Ti3 O18 85.5(5) . .
O18 Ti3 Cs1 129.3(3) . .
O18 Ti3 Cs2 66.8(4) . .
Cs1 Ti4 Cs2 62.52(10) . .
O6 Ti4 Cs1 57.0(3) 3_666 .
O6 Ti4 Cs2 50.1(4) 3_666 .
O6 Ti4 O15 99.7(5) 3_666 .
O6 Ti4 O17 96.2(5) 3_666 .
O6 Ti4 O19 169.3(5) 3_666 .
O6 Ti4 O20 90.7(5) 3_666 .
O6 Ti4 O21 89.0(5) 3_666 .
O15 Ti4 Cs1 62.0(3) . .
O15 Ti4 Cs2 124.5(3) . .
O15 Ti4 O17 100.6(5) . .
O15 Ti4 O19 88.6(5) . .
O15 Ti4 O20 93.8(5) . .
O15 Ti4 O21 168.8(5) . .
O17 Ti4 Cs1 64.8(3) . .
O17 Ti4 Cs2 51.7(4) . .
O17 Ti4 O19 88.9(5) . .
O17 Ti4 O20 162.8(5) . .
O17 Ti4 O21 85.4(5) . .
O19 Ti4 Cs1 133.6(3) . .
O19 Ti4 Cs2 129.5(3) . .
O19 Ti4 O21 82.0(5) . .
O20 Ti4 Cs1 131.4(3) . .
O20 Ti4 Cs2 125.8(3) . .
O20 Ti4 O19 81.9(4) . .
O20 Ti4 O21 79.0(5) . .
O21 Ti4 Cs1 129.1(3) . .
O21 Ti4 Cs2 66.6(3) . .
Cs1 Ti5 Cs2 58.40(10) 1_655 1_655
O11 Ti5 Cs1 54.7(4) 3_766 1_655
O11 Ti5 Cs2 45.1(4) 3_766 1_655
O11 Ti5 O15 97.4(5) 3_766 3_766
O11 Ti5 O28 165.9(5) 3_766 .
O11 Ti5 O29 92.4(5) 3_766 .
O11 Ti5 O34 90.8(5) 3_766 .
O15 Ti5 Cs1 60.8(3) 3_766 1_655
O15 Ti5 Cs2 119.2(3) 3_766 1_655
O15 Ti5 O28 88.0(5) 3_766 .
O15 Ti5 O29 166.0(4) 3_766 .
O15 Ti5 O34 92.9(5) 3_766 .
O28 Ti5 Cs1 138.1(3) . 1_655
O28 Ti5 Cs2 141.3(3) . 1_655
O28 Ti5 O29 80.3(4) . .
O29 Ti5 Cs1 133.2(3) . 1_655
O29 Ti5 Cs2 74.8(3) . 1_655
O33 Ti5 Cs1 69.7(3) . 1_655
O33 Ti5 Cs2 58.4(3) . 1_655
O33 Ti5 O11 99.9(5) . 3_766
O33 Ti5 O15 100.8(5) . 3_766
O33 Ti5 O28 91.8(5) . .
O33 Ti5 O29 87.4(5) . .
O33 Ti5 O34 161.3(5) . .
O34 Ti5 Cs1 128.7(3) . 1_655
O34 Ti5 Cs2 124.9(3) . 1_655
O34 Ti5 O28 75.9(4) . .
O34 Ti5 O29 76.9(4) . .
Cs1 Ti6 Cs2 58.85(10) 1_655 1_655
O7 Ti6 Cs1 60.3(3) 1_655 1_655
O7 Ti6 Cs2 119.0(4) 1_655 1_655
O7 Ti6 O13 98.2(5) 1_655 1_655
O7 Ti6 O30 91.0(4) 1_655 .
O7 Ti6 O31 168.1(5) 1_655 .
O7 Ti6 O32 94.0(5) 1_655 .
O7 Ti6 O33 101.4(5) 1_655 .
O13 Ti6 Cs1 56.2(3) 1_655 1_655
O13 Ti6 Cs2 41.5(3) 1_655 1_655
O13 Ti6 O30 165.4(5) 1_655 .
O13 Ti6 O31 90.5(5) 1_655 .
O13 Ti6 O32 89.2(5) 1_655 .
O30 Ti6 Cs1 138.3(3) . 1_655
O30 Ti6 Cs2 140.5(3) . 1_655
O30 Ti6 O31 78.9(4) . .
O31 Ti6 Cs1 131.6(3) . 1_655
O31 Ti6 Cs2 72.9(3) . 1_655
O32 Ti6 Cs1 128.6(3) . 1_655
O32 Ti6 Cs2 120.3(3) . 1_655
O32 Ti6 O30 78.8(4) . .
O32 Ti6 O31 78.0(5) . .
O33 Ti6 Cs1 68.9(3) . 1_655
O33 Ti6 Cs2 60.5(3) . 1_655
O33 Ti6 O13 98.8(5) . 1_655
O33 Ti6 O30 90.5(4) . .
O33 Ti6 O31 85.2(5) . .
O33 Ti6 O32 161.5(5) . .
Cs2 Cl1 Cs2 95.81(14) . 3_676
O1 S1 O2 109.3(7) . .
O1 S1 O3 109.4(6) . .
O1 S1 O20 108.1(6) . 3_666
O3 S1 O2 110.5(6) . .
O20 S1 O2 110.7(7) 3_666 .
O20 S1 O3 108.9(6) 3_666 .
O22 S2 O24 115.6(12) . .
O22 S2 O25 114.8(12) . .
O23 S2 O22 92.3(12) . .
O23 S2 O24 111.1(13) . .
O23 S2 O25 108.8(12) . .
O24 S2 O25 112.4(12) . .
O14 S3 Cs3 108.4(5) 2_655 .
O14 S3 O27 110.1(7) 2_655 .
O26 S3 Cs3 59.3(5) . .
O26 S3 O14 107.7(6) . 2_655
O26 S3 O27 111.1(7) . .
O26 S3 O32 109.7(7) . 2_755
O27 S3 Cs3 55.1(5) . .
O32 S3 Cs3 142.5(5) 2_755 .
O32 S3 O14 109.1(6) 2_755 2_655
O32 S3 O27 109.1(7) 2_755 .
S1 O3 Ti1 134.7(6) . .
Cs2 O6 Cs1 79.0(3) 3_666 .
Ti1 O6 Cs1 97.5(4) . .
Ti1 O6 Cs2 109.6(5) . 3_666
Ti1 O6 Ti4 146.3(6) . 3_666
Ti4 O6 Cs1 95.5(4) 3_666 .
Ti4 O6 Cs2 103.3(5) 3_666 3_666
Ti1 O7 Cs1 91.2(4) . .
Ti6 O7 Cs1 92.6(4) 1_455 .
Ti6 O7 Ti1 175.4(6) 1_455 .
Ti1 O8 Cs2 96.8(4) . 3_666
Ti1 O8 Ti2 152.0(6) . .
Ti2 O8 Cs2 103.5(4) . 3_666
Cs1 O11 Cs2 76.2(2) . 3_666
Ti2 O11 Cs1 95.3(4) . .
Ti2 O11 Cs2 107.6(4) . 3_666
Ti5 O11 Cs1 98.4(4) 3_766 .
Ti5 O11 Cs2 112.3(5) 3_766 3_666
Ti5 O11 Ti2 139.8(6) 3_766 .
Ti2 O12 Cs1 93.4(4) . .
Ti2 O12 Ti3 172.8(7) . .
Ti3 O12 Cs1 92.6(4) . .
Cs2 O13 Cs1 77.7(3) . .
Ti3 O13 Cs1 93.5(4) . .
Ti3 O13 Cs2 101.8(4) . .
Ti3 O13 Ti6 142.2(7) . 1_455
Ti6 O13 Cs1 96.6(4) 1_455 .
Ti6 O13 Cs2 115.9(5) 1_455 .
S3 O14 Ti3 133.5(7) 2_645 .
Ti4 O15 Cs1 90.3(4) . .
Ti4 O15 Ti5 176.4(7) . 3_766
Ti5 O15 Cs1 91.5(4) 3_766 .
Cs2 O17 Cs1 74.7(2) . .
Ti3 O17 Cs1 87.0(4) . .
Ti3 O17 Cs2 103.1(4) . .
Ti3 O17 Ti4 152.6(7) . .
Ti4 O17 Cs1 87.4(4) . .
Ti4 O17 Cs2 101.2(4) . .
S1 O20 Ti4 134.2(6) 3_666 .
S2 O22 Cs2 145.3(11) . .
S2 O25 Cs3 136.0(10) . .
S3 O26 Cs3 99.0(6) . .
S3 O27 Cs3 102.9(6) . .
Ti5 O28 Cs3 106.9(4) . .
Ti5 O29 Cs3 101.6(4) . .
Ti6 O30 Cs3 108.9(4) . .
Ti6 O31 Cs3 102.0(4) . .
S3 O32 Ti6 136.5(7) 2_745 .
Ti5 O33 Ti6 157.4(7) . .
C1 O34 Ti5 134.6(9) . .
C1 O35 Ti2 136.5(11) . 3_766
O34 C1 C2 119.0(13) . .
O35 C1 O34 121.1(13) . .
O35 C1 C2 119.9(15) . .
C1 C2 N1 111.3(16) . .

loop_
_geom_bond_atom_site_label_1
_geom_bond_atom_site_label_2
_geom_bond_distance
_geom_bond_site_symmetry_2
Cs1 O6 3.471(11) 3_666
Cs1 O6 3.471(11) .
Cs1 O7 3.642(12) 3_666
Cs1 O7 3.642(12) .
Cs1 O11 3.436(12) 3_666
Cs1 O11 3.436(12) .
Cs1 O12 3.505(12) .
Cs1 O12 3.505(12) 3_666
Cs1 O13 3.504(12) 3_666
Cs1 O13 3.504(12) .
Cs1 O15 3.638(11) .
Cs1 O15 3.638(11) 3_666
Cs2 Ti1 4.281(5) 3_666
Cs2 Ti3 4.162(5) .
Cs2 Ti4 4.140(5) .
Cs2 Cl1 3.574(6) .
Cs2 Cl1 3.631(6) 3_676
Cs2 O6 3.262(12) 3_666
Cs2 O8 3.616(12) 3_666
Cs2 O11 3.509(12) 3_666
Cs2 O13 3.328(12) .
Cs2 O17 3.312(12) .
Cs2 O22 3.49(2) .
Cs3 Cl4 3.709(13) .
Cs3 Cl5 3.40(2) .
Cs3 S3 4.072(6) .
Cs3 O25 3.51(2) .
Cs3 O26 3.545(13) .
Cs3 O27 3.427(13) .
Cs3 O28 3.448(13) .
Cs3 O29 3.602(13) .
Cs3 O30 3.536(12) .
Cs3 O31 3.709(13) .
Ti1 Cs2 4.281(5) 3_666
Ti1 O3 2.192(10) .
Ti1 O4 2.263(14) .
Ti1 O5 2.240(13) .
Ti1 O6 1.885(12) .
Ti1 O7 1.937(12) .
Ti1 O8 1.902(10) .
Ti2 Cs2 4.473(6) 3_666
Ti2 O8 1.921(10) .
Ti2 O9 2.292(14) .
Ti2 O10 2.219(13) .
Ti2 O11 1.907(12) .
Ti2 O12 1.897(12) .
Ti2 O35 2.214(13) 3_766
Ti3 O12 1.951(12) .
Ti3 O13 1.908(11) .
Ti3 O14 2.173(12) .
Ti3 O16 2.220(13) .
Ti3 O17 1.880(12) .
Ti3 O18 2.295(14) .
Ti4 O6 1.907(12) 3_666
Ti4 O15 1.912(13) .
Ti4 O17 1.922(11) .
Ti4 O19 2.242(12) .
Ti4 O20 2.147(11) .
Ti4 O21 2.273(15) .
Ti5 Cs1 4.166(5) 1_655
Ti5 Cs2 4.586(6) 1_655
Ti5 O11 1.906(11) 3_766
Ti5 O15 1.936(13) 3_766
Ti5 O28 2.267(12) .
Ti5 O29 2.294(14) .
Ti5 O33 1.873(12) .
Ti5 O34 2.199(12) .
Ti6 Cs1 4.189(5) 1_655
Ti6 Cs2 4.516(5) 1_655
Ti6 O7 1.908(12) 1_655
Ti6 O13 1.927(11) 1_655
Ti6 O30 2.232(11) .
Ti6 O31 2.303(13) .
Ti6 O32 2.172(13) .
Ti6 O33 1.924(12) .
Cl1 Cs2 3.631(6) 3_676
S1 O1 1.525(12) .
S1 O2 1.552(14) .
S1 O3 1.551(11) .
S1 O20 1.543(12) 3_666
S2 O22 1.47(2) .
S2 O23 1.472(10) .
S2 O24 1.48(2) .
S2 O25 1.56(2) .
S3 O14 1.549(11) 2_655
S3 O26 1.524(13) .
S3 O27 1.562(14) .
S3 O32 1.546(12) 2_755
O6 Cs2 3.262(12) 3_666
O6 Ti4 1.907(12) 3_666
O7 Ti6 1.908(12) 1_455
O8 Cs2 3.616(12) 3_666
O11 Cs2 3.509(11) 3_666
O11 Ti5 1.906(11) 3_766
O13 Ti6 1.927(11) 1_455
O14 S3 1.549(11) 2_645
O15 Ti5 1.936(13) 3_766
O20 S1 1.543(12) 3_666
O32 S3 1.546(12) 2_745
O34 C1 1.338(19) .
O35 Ti2 2.214(13) 3_766
O35 C1 1.317(18) .
N1 C2 1.56(2) .
C1 C2 1.49(2) .

loop_
_geom_torsion_atom_site_label_1
_geom_torsion_atom_site_label_2
_geom_torsion_atom_site_label_3
_geom_torsion_atom_site_label_4
_geom_torsion
_geom_torsion_site_symmetry_1
_geom_torsion_site_symmetry_4
Cs1 Ti1 O6 Cs2 -80.9(4) . 3_666
Cs1 Ti1 O6 Ti4 111.8(13) . 3_666
Cs1 Ti3 O17 Cs2 -73.5(3) . .
Cs1 Ti3 O17 Ti4 78.4(13) . .
Cs1 Ti5 O33 Ti6 57.2(15) 1_655 .
Cs2 Ti1 O6 Cs1 80.9(4) 3_666 .
Cs2 Ti1 O6 Ti4 -167.2(15) 3_666 3_666
Cs2 Ti2 O12 Cs1 7.1(4) 3_666 .
Cs2 Ti3 O17 Cs1 73.5(3) . .
Cs2 Ti3 O17 Ti4 151.9(16) . .
Cs2 Ti5 O33 Ti6 121.9(17) 1_655 .
Ti2 O35 C1 O34 -2(3) 3_766 .
Ti2 O35 C1 C2 177.0(13) 3_766 .
Ti5 O34 C1 O35 15(2) . .
Ti5 O34 C1 C2 -163.7(13) . .
O1 S1 O3 Ti1 -159.0(8) . .
O2 S1 O3 Ti1 80.7(10) . .
O3 Ti1 O6 Cs1 -140.6(4) . .
O3 Ti1 O6 Cs2 138.5(4) . 3_666
O3 Ti1 O6 Ti4 -28.7(12) . 3_666
O4 Ti1 O6 Cs1 142.3(4) . .
O4 Ti1 O6 Cs2 61.3(5) . 3_666
O4 Ti1 O6 Ti4 -105.9(12) . 3_666
O5 Ti1 O6 Cs1 -164(2) . .
O5 Ti1 O6 Cs2 115(2) . 3_666
O5 Ti1 O6 Ti4 -52(3) . 3_666
O7 Ti1 O6 Cs1 -47.3(4) . .
O7 Ti1 O6 Cs2 -128.2(4) . 3_666
O7 Ti1 O6 Ti4 64.6(12) . 3_666
O8 Ti1 O6 Cs1 55.1(4) . .
O8 Ti1 O6 Cs2 -25.8(5) . 3_666
O8 Ti1 O6 Ti4 167.0(11) . 3_666
O8 Ti2 O12 Cs1 58.5(4) . .
O9 Ti2 O12 Cs1 179.1(19) . .
O10 Ti2 O12 Cs1 148.8(4) . .
O11 Ti2 O12 Cs1 -40.9(4) . .
O11 Ti5 O33 Ti6 103.6(16) 3_766 .
O12 Ti3 O17 Cs1 -48.7(4) . .
O12 Ti3 O17 Cs2 -122.2(4) . .
O12 Ti3 O17 Ti4 29.7(14) . .
O13 Ti3 O17 Cs1 50.6(4) . .
O13 Ti3 O17 Cs2 -23.0(5) . .
O13 Ti3 O17 Ti4 129.0(14) . .
O14 Ti3 O17 Cs1 172.2(14) . .
O14 Ti3 O17 Cs2 98.7(15) . .
O14 Ti3 O17 Ti4 -109.4(18) . .
O14 S3 O26 Cs3 101.3(6) 2_655 .
O14 S3 O27 Cs3 -98.8(6) 2_655 .
O15 Ti5 O33 Ti6 4.1(17) 3_766 .
O16 Ti3 O17 Cs1 -138.1(4) . .
O16 Ti3 O17 Cs2 148.4(5) . .
O16 Ti3 O17 Ti4 -59.7(14) . .
O18 Ti3 O17 Cs1 137.1(4) . .
O18 Ti3 O17 Cs2 63.6(4) . .
O18 Ti3 O17 Ti4 -144.5(14) . .
O20 S1 O3 Ti1 -41.1(11) 3_666 .
O22 S2 O25 Cs3 124.4(14) . .
O23 S2 O22 Cs2 7(2) . .
O23 S2 O25 Cs3 22.7(19) . .
O24 S2 O22 Cs2 121.6(18) . .
O24 S2 O25 Cs3 -100.7(16) . .
O25 S2 O22 Cs2 -105.1(19) . .
O26 S3 O27 Cs3 20.4(7) . .
O27 S3 O26 Cs3 -19.4(6) . .
O28 Ti5 O33 Ti6 -84.2(16) . .
O29 Ti5 O33 Ti6 -164.4(16) . .
O32 S3 O26 Cs3 -140.2(5) 2_755 .
O32 S3 O27 Cs3 141.5(5) 2_755 .
O34 Ti5 O33 Ti6 -132.2(16) . .
O34 C1 C2 N1 -17(2) . .
O35 Ti2 O12 Cs1 -132.2(4) 3_766 .
O35 C1 C2 N1 164.5(15) . .
